data_1544624
loop_
_publ_author_name
'Ejima, T.'
'Akasaka, M.'
'Nagao, T.'
'Ohfuji, H.'

_publ_section_title
;
 Oxidation state of Fe in olivine in andesitic scoria from Kasayama
 volcano, Hagi, Yamaguchi Prefecture, Japan
;
_journal_name_full 'Journal of Mineralogical and Petrological Sciences'
_journal_page_first 215
_journal_page_last 225
_journal_volume 107
_journal_year 2012
_chemical_formula_sum 'Fe0.38 Mg1.62 O4 Si'
_chemical_name_common 'Mg1.62Fe0.38SiO4 olivine'
_chemical_name_mineral olivine
_space_group_IT_number 62
_space_group_name_H-M_alt 'P b n m'
_symmetry_space_group_name_Hall '-P 2c 2ab'
_symmetry_space_group_name_H-M 'P b n m'
_cell_angle_alpha 90
_cell_angle_beta 90
_cell_angle_gamma 90
_cell_formula_units_Z 4
_cell_length_a 4.7686(1)
_cell_length_b 10.2542(2)
_cell_length_c 6.0036(2)
_cell_volume 293.565(13)
_cod_data_source_file olivine2.cif
_cod_data_source_block olivine
_cod_original_formula_sum 'Mg1.62 Fe0.38 Si O4'
_cod_database_code 1544624

loop_
_space_group_symop_operation_xyz
'x, y, z'
'-x, -y, -z'
'x+1/2, -y+1/2, -z'
'-x+1/2, y+1/2, z'
'-x, -y, z+1/2'
'x, y, -z+1/2'
'-x+1/2, y+1/2, -z+1/2'
'x+1/2, -y+1/2, z+1/2'

loop_
_atom_site_label
_atom_site_occupancy
_atom_site_fract_x
_atom_site_fract_y
_atom_site_fract_z
_atom_site_adp_type
_atom_site_B_iso_or_equiv
_atom_site_type_symbol
M1 0.8210 0.000000 0.000000 0.000000 Biso 1.220000 Mg
M1 0.1790 0.000000 0.000000 0.000000 Biso 1.220000 Fe
M2 0.7940 0.9874(3) 0.2776(1) 0.250000 Biso 1.770000 Mg
M2 0.2060 0.9874(3) 0.2776(1) 0.250000 Biso 1.770000 Fe
Si 1.0 0.4272(3) 0.0946(1) 0.250000 Biso 1.530000 Si
O1 1.0 0.7639(7) 0.0923(3) 0.250000 Biso 1.100000 O
O2 1.0 0.2200(7) 0.4469(4) 0.250000 Biso 1.000000 O
O3 1.0 0.2778(5) 0.1632(2) 0.0317(4) Biso 0.990000 O
